data_4079355
loop_
_publ_author_name
'Zhang, Pengrong'
'Berg, David J.'
'Mitchell, Reginald H.'
'Oliver, Allen'
'Patrick, Brian'

_publ_section_title
;
 Platinum Complexes of Alkynyl-Substituted Dimethyldihydropyrenes
;
_journal_issue 23
_journal_name_full Organometallics
_journal_page_first 8121
_journal_paper_doi 10.1021/om3007008
_journal_volume 31
_journal_year 2012
_chemical_formula_moiety 'C82 H100 O2 P2 Pt, C3 H7'
_chemical_formula_sum 'C85 H107 O2 P2 Pt'
_chemical_formula_weight 1417.74
_chemical_name_common '[(PhC(O)tBuDHP-CC)2-Pt(PEt2)2] + 0.5 hexane'
_chemical_name_systematic
; 
 ? 
;
_space_group_IT_number 14
_symmetry_cell_setting monoclinic
_symmetry_space_group_name_Hall '-P 2ybc'
_symmetry_space_group_name_H-M 'P 1 21/c 1'
_atom_sites_solution_hydrogens geom
_atom_sites_solution_primary direct
_atom_sites_solution_secondary difmap
_audit_creation_method SHELXL-97
_cell_angle_alpha 90.00
_cell_angle_beta 106.536(2)
_cell_angle_gamma 90.00
_cell_formula_units_Z 2
_cell_length_a 9.8761(3)
_cell_length_b 22.2557(7)
_cell_length_c 18.5865(5)
_cell_measurement_temperature 90(2)
_cell_volume 3916.3(2)
_computing_cell_refinement 'Bruker, 2006; SAINT+  v. 7.23a'
_computing_data_collection 'Bruker, 2006; SMART v. 5.632'
_computing_data_reduction 'Bruker, 2006; SAINT+  v. 7.23a'
_computing_molecular_graphics 'Bruker, 2003; XP, SHELXTL  v. 6.14'
_computing_publication_material 'Bruker, 2001; XCIF, SHELXTL, v. 6.14'
_computing_structure_refinement 'Bruker, 2003; XL,SHELXTL  v. 6.14''
_computing_structure_solution 'Bruker, 2003; XS, SHELXTL  v. 6.14'
_diffrn_ambient_temperature 90(2)
_diffrn_detector_area_resol_mean 8.3
_diffrn_measured_fraction_theta_full 0.999
_diffrn_measured_fraction_theta_max 0.999
_diffrn_measurement_device_type 'Bruker/Siemens SMART APEX'
_diffrn_measurement_method '\w scans'
_diffrn_radiation_monochromator graphite
_diffrn_radiation_source 'normal-focus sealed tube'
_diffrn_radiation_type MoK\a
_diffrn_radiation_wavelength 0.71073
_diffrn_reflns_av_R_equivalents 0.0650
_diffrn_reflns_av_sigmaI/netI 0.0435
_diffrn_reflns_limit_h_max 11
_diffrn_reflns_limit_h_min -11
_diffrn_reflns_limit_k_max 26
_diffrn_reflns_limit_k_min -26
_diffrn_reflns_limit_l_max 22
_diffrn_reflns_limit_l_min -22
_diffrn_reflns_number 19100
_diffrn_reflns_theta_full 25.25
_diffrn_reflns_theta_max 25.25
_diffrn_reflns_theta_min 1.83
_exptl_absorpt_coefficient_mu 1.876
_exptl_absorpt_correction_T_max 0.8062
_exptl_absorpt_correction_T_min 0.5516
_exptl_absorpt_correction_type multi-scan
_exptl_absorpt_process_details 'SADABS-2004/1 ; Bruker, 2004'
_exptl_crystal_colour brown
_exptl_crystal_density_diffrn 1.202
_exptl_crystal_density_method 'not measured'
_exptl_crystal_description needle
_exptl_crystal_F_000 1482
_exptl_crystal_size_max 0.36
_exptl_crystal_size_mid 0.16
_exptl_crystal_size_min 0.12
_refine_diff_density_max 2.220
_refine_diff_density_min -0.584
_refine_diff_density_rms 0.132
_refine_ls_extinction_method none
_refine_ls_goodness_of_fit_ref 1.071
_refine_ls_hydrogen_treatment constr
_refine_ls_matrix_type full
_refine_ls_number_parameters 382
_refine_ls_number_reflns 7082
_refine_ls_number_restraints 88
_refine_ls_restrained_S_all 1.073
_refine_ls_R_factor_all 0.1045
_refine_ls_R_factor_gt 0.0681
_refine_ls_shift/su_max 0.000
_refine_ls_shift/su_mean 0.000
_refine_ls_structure_factor_coef Fsqd
_refine_ls_weighting_details 'calc w=1/[\s^2^(Fo^2^)+(0.1069P)^2^+5.1631P] where P=(Fo^2^+2Fc^2^)/3'
_refine_ls_weighting_scheme calc
_refine_ls_wR_factor_gt 0.1725
_refine_ls_wR_factor_ref 0.1962
_reflns_number_gt 4558
_reflns_number_total 7082
_reflns_threshold_expression I>2\s(I)
_cod_data_source_file om3007008_si_005.cif
_cod_data_source_block bt1004
_cod_depositor_comments
;
The following automatic conversions were performed:

'_symmetry_cell_setting' value 'Monoclinic' changed to 'monoclinic'
according to /home/saulius/struct/CIF-dictionaries/cif_core.dic
dictionary named 'cif_core.dic' version 2.4.2 from 2011-04-26.

Automatic conversion script
Id: cif_fix_values 1891 2012-01-12 08:04:46Z andrius 
;
_cod_original_sg_symbol_H-M P2(1)/c
_cod_database_code 4079355

loop_
_symmetry_equiv_pos_as_xyz
'x, y, z'
'-x, y+1/2, -z+1/2'
'-x, -y, -z'
'x, -y-1/2, z-1/2'

loop_
_atom_site_label
_atom_site_type_symbol
_atom_site_fract_x
_atom_site_fract_y
_atom_site_fract_z
_atom_site_U_iso_or_equiv
_atom_site_adp_type
_atom_site_occupancy
_atom_site_symmetry_multiplicity
_atom_site_calc_flag
_atom_site_refinement_flags
_atom_site_disorder_assembly
_atom_site_disorder_group
C1 C 0.8879(7) 0.4240(3) 0.4711(4) 0.0527(17) Uani 1 1 d . . .
C2 C 0.8147(7) 0.3805(3) 0.4593(4) 0.0485(16) Uani 1 1 d . . .
C3 C 0.7199(7) 0.3305(3) 0.4467(4) 0.0443(15) Uani 1 1 d . B .
C4 C 0.7118(7) 0.2891(3) 0.3876(4) 0.0487(17) Uani 1 1 d . . .
C5 C 0.7955(7) 0.2941(4) 0.3392(4) 0.0555(18) Uani 1 1 d . . .
H5A H 0.8616 0.3261 0.3468 0.067 Uiso 1 1 calc R . .
C6 C 0.7876(8) 0.2546(4) 0.2803(4) 0.066(2) Uani 1 1 d . . .
C21 C 0.8815(9) 0.2648(4) 0.2299(4) 0.092(3) Uani 1 1 d D A .
C23A C 0.8556(18) 0.3291(6) 0.1967(9) 0.086(2) Uiso 0.73(2) 1 d PD A 1
H23AA H 0.8911 0.3586 0.2368 0.129 Uiso 0.73(2) 1 calc PR A 1
H23AB H 0.7542 0.3353 0.1740 0.129 Uiso 0.73(2) 1 calc PR A 1
H23AC H 0.9053 0.3340 0.1583 0.129 Uiso 0.73(2) 1 calc PR A 1
C24A C 1.0336(11) 0.2556(8) 0.2801(7) 0.086(2) Uiso 0.73(2) 1 d PD A 1
H24AA H 1.0508 0.2820 0.3240 0.129 Uiso 0.73(2) 1 calc PR A 1
H24AB H 1.1003 0.2653 0.2516 0.129 Uiso 0.73(2) 1 calc PR A 1
H24AC H 1.0464 0.2137 0.2967 0.129 Uiso 0.73(2) 1 calc PR A 1
C22A C 0.8507(15) 0.2249(7) 0.1598(7) 0.086(2) Uiso 0.73(2) 1 d PD A 1
H22A H 0.9137 0.2361 0.1297 0.129 Uiso 0.73(2) 1 calc PR A 1
H22B H 0.7523 0.2303 0.1299 0.129 Uiso 0.73(2) 1 calc PR A 1
H22C H 0.8665 0.1827 0.1750 0.129 Uiso 0.73(2) 1 calc PR A 1
C23B C 0.800(4) 0.3095(15) 0.1708(16) 0.086(2) Uiso 0.27(2) 1 d PD A 2
H23BA H 0.7476 0.3374 0.1938 0.129 Uiso 0.27(2) 1 calc PR A 2
H23BB H 0.7333 0.2876 0.1299 0.129 Uiso 0.27(2) 1 calc PR A 2
H23BC H 0.8662 0.3321 0.1507 0.129 Uiso 0.27(2) 1 calc PR A 2
C24B C 1.0339(18) 0.2834(18) 0.269(2) 0.086(2) Uiso 0.27(2) 1 d PD A 2
H24BA H 1.0339 0.3204 0.2977 0.129 Uiso 0.27(2) 1 calc PR A 2
H24BB H 1.0842 0.2904 0.2313 0.129 Uiso 0.27(2) 1 calc PR A 2
H24BC H 1.0813 0.2514 0.3032 0.129 Uiso 0.27(2) 1 calc PR A 2
C22B C 0.877(4) 0.2060(10) 0.185(2) 0.086(2) Uiso 0.27(2) 1 d PD A 2
H22D H 0.8910 0.1717 0.2194 0.129 Uiso 0.27(2) 1 calc PR A 2
H22E H 0.9514 0.2067 0.1600 0.129 Uiso 0.27(2) 1 calc PR A 2
H22F H 0.7845 0.2024 0.1475 0.129 Uiso 0.27(2) 1 calc PR A 2
C7 C 0.6916(9) 0.2081(4) 0.2682(5) 0.075(3) Uani 1 1 d . . .
H7A H 0.6874 0.1814 0.2278 0.090 Uiso 1 1 calc R . .
C8 C 0.6018(9) 0.1982(3) 0.3110(5) 0.065(2) Uani 1 1 d . . .
C9 C 0.5036(10) 0.1515(4) 0.3010(5) 0.079(3) Uani 1 1 d . C .
C10 C 0.4135(10) 0.1456(4) 0.3472(5) 0.078(3) Uani 1 1 d . . .
H10A H 0.3489 0.1129 0.3387 0.094 Uiso 1 1 calc R B .
C11 C 0.4155(9) 0.1858(4) 0.4050(5) 0.072(2) Uani 1 1 d . B .
C12 C 0.3247(9) 0.1838(4) 0.4494(6) 0.081(3) Uani 1 1 d . . .
H12A H 0.2561 0.1527 0.4410 0.097 Uiso 1 1 calc R B .
C13 C 0.3292(9) 0.2253(5) 0.5059(6) 0.079(3) Uani 1 1 d . B .
C25 C 0.2160(9) 0.2259(4) 0.5494(5) 0.080(3) Uiso 1 1 d D . .
C26A C 0.1208(15) 0.1711(6) 0.5290(8) 0.093(2) Uiso 0.691(9) 1 d PD B 1
H26A H 0.0592 0.1689 0.5620 0.140 Uiso 0.691(9) 1 calc PR B 1
H26B H 0.1789 0.1347 0.5351 0.140 Uiso 0.691(9) 1 calc PR B 1
H26C H 0.0629 0.1743 0.4767 0.140 Uiso 0.691(9) 1 calc PR B 1
C27A C 0.1215(16) 0.2797(6) 0.5247(9) 0.093(2) Uiso 0.691(9) 1 d PD B 1
H27A H 0.1738 0.3164 0.5445 0.140 Uiso 0.691(9) 1 calc PR B 1
H27B H 0.0390 0.2763 0.5438 0.140 Uiso 0.691(9) 1 calc PR B 1
H27C H 0.0902 0.2815 0.4697 0.140 Uiso 0.691(9) 1 calc PR B 1
C28A C 0.2913(16) 0.2198(8) 0.6308(6) 0.093(2) Uiso 0.691(9) 1 d PD B 1
H28A H 0.3450 0.2566 0.6486 0.140 Uiso 0.691(9) 1 calc PR B 1
H28B H 0.3560 0.1855 0.6384 0.140 Uiso 0.691(9) 1 calc PR B 1
H28C H 0.2223 0.2134 0.6589 0.140 Uiso 0.691(9) 1 calc PR B 1
C26B C 0.231(4) 0.1726(11) 0.6010(17) 0.093(2) Uiso 0.309(9) 1 d PD B 2
H26D H 0.3289 0.1704 0.6334 0.140 Uiso 0.309(9) 1 calc PR B 2
H26E H 0.2088 0.1357 0.5712 0.140 Uiso 0.309(9) 1 calc PR B 2
H26F H 0.1669 0.1769 0.6321 0.140 Uiso 0.309(9) 1 calc PR B 2
C27B C 0.074(2) 0.2493(17) 0.5044(18) 0.093(2) Uiso 0.309(9) 1 d PD B 2
H27D H 0.0844 0.2907 0.4888 0.140 Uiso 0.309(9) 1 calc PR B 2
H27E H 0.0087 0.2484 0.5353 0.140 Uiso 0.309(9) 1 calc PR B 2
H27F H 0.0373 0.2241 0.4600 0.140 Uiso 0.309(9) 1 calc PR B 2
C28B C 0.250(4) 0.2712(13) 0.6130(15) 0.093(2) Uiso 0.309(9) 1 d PD B 2
H28D H 0.3527 0.2720 0.6364 0.140 Uiso 0.309(9) 1 calc PR B 2
H28E H 0.2026 0.2596 0.6504 0.140 Uiso 0.309(9) 1 calc PR B 2
H28F H 0.2180 0.3111 0.5931 0.140 Uiso 0.309(9) 1 calc PR B 2
C14 C 0.4331(8) 0.2709(4) 0.5219(5) 0.064(2) Uani 1 1 d . . .
H14A H 0.4375 0.2976 0.5623 0.077 Uiso 1 1 calc R B .
C15 C 0.5290(8) 0.2777(4) 0.4806(4) 0.0554(19) Uani 1 1 d . B .
C16 C 0.6289(7) 0.3230(3) 0.4917(4) 0.0489(16) Uani 1 1 d . . .
H16A H 0.6360 0.3504 0.5318 0.059 Uiso 1 1 calc R B .
O1A O 0.457(2) 0.1271(6) 0.1732(7) 0.0941(15) Uiso 0.563(19) 1 d PD C 1
C29A C 0.474(2) 0.1085(8) 0.2400(10) 0.0941(15) Uiso 0.563(19) 1 d PD C 1
C30A C 0.475(2) 0.0436(8) 0.2580(11) 0.0941(15) Uiso 0.563(19) 1 d PD C 1
C31A C 0.422(2) 0.0043(9) 0.1939(11) 0.0941(15) Uiso 0.563(19) 1 d PD C 1
H31A H 0.3892 0.0200 0.1445 0.113 Uiso 0.563(19) 1 calc PR C 1
C32A C 0.4216(19) -0.0559(9) 0.2069(11) 0.0941(15) Uiso 0.563(19) 1 d PD C 1
H32A H 0.3823 -0.0822 0.1661 0.113 Uiso 0.563(19) 1 calc PR C 1
C33A C 0.4737(19) -0.0784(9) 0.2741(10) 0.0941(15) Uiso 0.563(19) 1 d PD C 1
H33A H 0.4835 -0.1208 0.2791 0.113 Uiso 0.563(19) 1 calc PR C 1
C34A C 0.518(2) -0.0410(8) 0.3430(10) 0.0941(15) Uiso 0.563(19) 1 d PD C 1
H34A H 0.5417 -0.0573 0.3923 0.113 Uiso 0.563(19) 1 calc PR C 1
C35A C 0.523(2) 0.0216(8) 0.3283(11) 0.0941(15) Uiso 0.563(19) 1 d PD C 1
H35A H 0.5608 0.0484 0.3688 0.113 Uiso 0.563(19) 1 calc PR C 1
O1B O 0.530(3) 0.1161(8) 0.1762(9) 0.0941(15) Uiso 0.437(19) 1 d PD C 2
C29B C 0.509(3) 0.1020(10) 0.2371(13) 0.0941(15) Uiso 0.437(19) 1 d PD C 2
C30B C 0.496(3) 0.0384(10) 0.2565(13) 0.0941(15) Uiso 0.437(19) 1 d PD C 2
C31B C 0.404(3) -0.0027(9) 0.2061(14) 0.0941(15) Uiso 0.437(19) 1 d PD C 2
H31B H 0.3506 0.0112 0.1581 0.113 Uiso 0.437(19) 1 calc PR C 2
C32B C 0.391(2) -0.0606(10) 0.2250(13) 0.0941(15) Uiso 0.437(19) 1 d PD C 2
H32B H 0.3348 -0.0870 0.1884 0.113 Uiso 0.437(19) 1 calc PR C 2
C33B C 0.456(2) -0.0822(10) 0.2933(14) 0.0941(15) Uiso 0.437(19) 1 d PD C 2
H33B H 0.4329 -0.1202 0.3098 0.113 Uiso 0.437(19) 1 calc PR C 2
C34B C 0.565(3) -0.0429(10) 0.3412(12) 0.0941(15) Uiso 0.437(19) 1 d PD C 2
H34B H 0.6351 -0.0593 0.3828 0.113 Uiso 0.437(19) 1 calc PR C 2
C35B C 0.567(3) 0.0187(10) 0.3255(13) 0.0941(15) Uiso 0.437(19) 1 d PD C 2
H35B H 0.6167 0.0461 0.3628 0.113 Uiso 0.437(19) 1 calc PR C 2
C36A C 0.9148(12) 0.4378(6) 0.6533(7) 0.0907(16) Uiso 0.745(7) 1 d PD D 1
H36A H 0.8671 0.4439 0.6929 0.109 Uiso 0.745(7) 1 calc PR D 1
H36B H 0.8686 0.4036 0.6217 0.109 Uiso 0.745(7) 1 calc PR D 1
C37A C 1.0701(12) 0.4227(7) 0.6898(7) 0.0907(16) Uiso 0.745(7) 1 d PD D 1
H37A H 1.0776 0.3821 0.7110 0.136 Uiso 0.745(7) 1 calc PR D 1
H37B H 1.1106 0.4517 0.7298 0.136 Uiso 0.745(7) 1 calc PR D 1
H37C H 1.1218 0.4246 0.6520 0.136 Uiso 0.745(7) 1 calc PR D 1
C38A C 0.6993(11) 0.5084(5) 0.5546(9) 0.0907(16) Uiso 0.745(7) 1 d PD D 1
H38A H 0.6682 0.4735 0.5210 0.109 Uiso 0.745(7) 1 calc PR D 1
H38B H 0.6540 0.5056 0.5957 0.109 Uiso 0.745(7) 1 calc PR D 1
C39A C 0.6526(15) 0.5663(6) 0.5105(8) 0.0907(16) Uiso 0.745(7) 1 d PD D 1
H39A H 0.5494 0.5671 0.4915 0.136 Uiso 0.745(7) 1 calc PR D 1
H39B H 0.6935 0.5681 0.4683 0.136 Uiso 0.745(7) 1 calc PR D 1
H39C H 0.6851 0.6010 0.5435 0.136 Uiso 0.745(7) 1 calc PR D 1
C40A C 0.9353(14) 0.5697(6) 0.6606(7) 0.0907(16) Uiso 0.745(7) 1 d PD D 1
H40A H 1.0374 0.5684 0.6874 0.109 Uiso 0.745(7) 1 calc PR D 1
H40B H 0.9171 0.6075 0.6314 0.109 Uiso 0.745(7) 1 calc PR D 1
C41A C 0.8525(14) 0.5713(6) 0.7189(7) 0.0907(16) Uiso 0.745(7) 1 d PD D 1
H41A H 0.8828 0.6061 0.7520 0.136 Uiso 0.745(7) 1 calc PR D 1
H41B H 0.8704 0.5344 0.7488 0.136 Uiso 0.745(7) 1 calc PR D 1
H41C H 0.7513 0.5746 0.6932 0.136 Uiso 0.745(7) 1 calc PR D 1
C36B C 0.768(4) 0.4512(14) 0.6126(19) 0.0907(16) Uiso 0.255(7) 1 d PD D 2
H36C H 0.6769 0.4526 0.5729 0.109 Uiso 0.255(7) 1 calc PR D 2
H36D H 0.8067 0.4099 0.6158 0.109 Uiso 0.255(7) 1 calc PR D 2
C37B C 0.752(5) 0.472(2) 0.6878(19) 0.0907(16) Uiso 0.255(7) 1 d PD D 2
H37D H 0.6639 0.4557 0.6943 0.136 Uiso 0.255(7) 1 calc PR D 2
H37E H 0.7499 0.5157 0.6892 0.136 Uiso 0.255(7) 1 calc PR D 2
H37F H 0.8321 0.4570 0.7284 0.136 Uiso 0.255(7) 1 calc PR D 2
C38B C 0.836(4) 0.5848(7) 0.598(2) 0.0907(16) Uiso 0.255(7) 1 d PD D 2
H38C H 0.8200 0.5940 0.6473 0.109 Uiso 0.255(7) 1 calc PR D 2
H38D H 0.9072 0.6132 0.5896 0.109 Uiso 0.255(7) 1 calc PR D 2
C39B C 0.699(4) 0.5875(19) 0.535(2) 0.0907(16) Uiso 0.255(7) 1 d PD D 2
H39D H 0.6616 0.6284 0.5304 0.136 Uiso 0.255(7) 1 calc PR D 2
H39E H 0.6304 0.5598 0.5456 0.136 Uiso 0.255(7) 1 calc PR D 2
H39F H 0.7176 0.5758 0.4876 0.136 Uiso 0.255(7) 1 calc PR D 2
C40B C 1.040(3) 0.5206(15) 0.6805(15) 0.0907(16) Uiso 0.255(7) 1 d PD D 2
H40C H 1.1061 0.5508 0.6709 0.109 Uiso 0.255(7) 1 calc PR D 2
H40D H 1.0032 0.5351 0.7217 0.109 Uiso 0.255(7) 1 calc PR D 2
C41B C 1.113(4) 0.4599(15) 0.700(2) 0.0907(16) Uiso 0.255(7) 1 d PD D 2
H41D H 1.2009 0.4652 0.7407 0.136 Uiso 0.255(7) 1 calc PR D 2
H41E H 1.1342 0.4431 0.6560 0.136 Uiso 0.255(7) 1 calc PR D 2
H41F H 1.0505 0.4324 0.7170 0.136 Uiso 0.255(7) 1 calc PR D 2
C42 C 0.924(2) 0.0113(9) 0.5004(11) 0.086(6) Uani 0.50 1 d P . .
H42A H 0.9127 0.0544 0.4869 0.103 Uiso 0.50 1 calc PR . .
H42B H 0.8499 -0.0115 0.4634 0.103 Uiso 0.50 1 calc PR . .
C43 C 0.909(4) 0.0018(11) 0.5802(15) 0.130(12) Uani 0.50 1 d P . .
H43A H 0.9300 -0.0406 0.5951 0.156 Uiso 0.50 1 calc PR . .
H43B H 0.9785 0.0273 0.6161 0.156 Uiso 0.50 1 calc PR . .
C44 C 0.765(3) 0.0167(13) 0.5849(19) 0.132(10) Uani 0.50 1 d P . .
H44A H 0.7579 0.0066 0.6350 0.198 Uiso 0.50 1 calc PR . .
H44B H 0.6950 -0.0064 0.5471 0.198 Uiso 0.50 1 calc PR . .
H44C H 0.7474 0.0597 0.5757 0.198 Uiso 0.50 1 calc PR . .
P1 P 0.8936(3) 0.50614(9) 0.59469(14) 0.0703(6) Uani 1 1 d D . .
Pt1 Pt 1.0000 0.5000 0.5000 0.05508(19) Uani 1 2 d S . .
C17A C 0.6318(14) 0.2311(6) 0.3887(7) 0.0566(14) Uani 0.562(8) 1 d PD B 1
C18A C 0.7272(15) 0.1885(7) 0.4488(8) 0.0566(14) Uani 0.562(8) 1 d PD B 1
H20A H 0.7469 0.2072 0.4984 0.085 Uiso 0.562(8) 1 calc PR B 1
H20B H 0.8161 0.1813 0.4367 0.085 Uiso 0.562(8) 1 calc PR B 1
H20C H 0.6783 0.1502 0.4489 0.085 Uiso 0.562(8) 1 calc PR B 1
C19A C 0.4928(14) 0.2454(6) 0.4058(7) 0.0566(14) Uani 0.562(8) 1 d PD B 1
C20A C 0.4006(14) 0.2896(6) 0.3433(8) 0.0566(14) Uani 0.562(8) 1 d PD B 1
H18A H 0.4514 0.3276 0.3445 0.085 Uiso 0.562(8) 1 calc PR B 1
H18B H 0.3100 0.2974 0.3533 0.085 Uiso 0.562(8) 1 calc PR B 1
H18C H 0.3838 0.2711 0.2937 0.085 Uiso 0.562(8) 1 calc PR B 1
C17B C 0.5801(16) 0.2488(8) 0.3627(10) 0.0566(14) Uani 0.438(8) 1 d PD B 2
C18B C 0.4526(17) 0.2872(8) 0.3158(11) 0.0566(14) Uani 0.438(8) 1 d PD B 2
H20D H 0.3658 0.2633 0.3054 0.085 Uiso 0.438(8) 1 calc PR B 2
H20E H 0.4695 0.2991 0.2683 0.085 Uiso 0.438(8) 1 calc PR B 2
H20F H 0.4426 0.3232 0.3443 0.085 Uiso 0.438(8) 1 calc PR B 2
C19B C 0.5488(16) 0.2218(8) 0.4300(10) 0.0566(14) Uani 0.438(8) 1 d PD B 2
C20B C 0.6780(18) 0.1830(8) 0.4792(11) 0.0566(14) Uani 0.438(8) 1 d PD B 2
H18D H 0.7638 0.2077 0.4922 0.085 Uiso 0.438(8) 1 calc PR B 2
H18E H 0.6922 0.1479 0.4504 0.085 Uiso 0.438(8) 1 calc PR B 2
H18F H 0.6574 0.1697 0.5252 0.085 Uiso 0.438(8) 1 calc PR B 2

loop_
_atom_site_aniso_label
_atom_site_aniso_U_11
_atom_site_aniso_U_22
_atom_site_aniso_U_33
_atom_site_aniso_U_23
_atom_site_aniso_U_13
_atom_site_aniso_U_12
C1 0.048(4) 0.034(4) 0.071(5) -0.002(3) 0.009(3) -0.004(3)
C2 0.050(4) 0.043(4) 0.051(4) -0.002(3) 0.014(3) 0.005(3)
C3 0.043(4) 0.043(4) 0.042(4) -0.002(3) 0.004(3) 0.003(3)
C4 0.042(4) 0.046(4) 0.052(4) -0.002(3) 0.004(3) -0.003(3)
C5 0.044(4) 0.072(5) 0.049(4) -0.015(4) 0.011(3) -0.004(4)
C6 0.058(5) 0.086(6) 0.055(5) -0.022(4) 0.014(4) 0.001(4)
C21 0.076(6) 0.128(9) 0.079(6) -0.053(6) 0.033(5) -0.013(6)
C7 0.075(6) 0.078(6) 0.068(5) -0.039(5) 0.014(5) 0.004(5)
C8 0.072(5) 0.056(5) 0.061(5) -0.024(4) 0.011(4) 0.000(4)
C9 0.084(6) 0.067(6) 0.074(6) -0.018(5) 0.006(5) -0.015(5)
C10 0.077(6) 0.064(6) 0.083(6) -0.009(5) 0.004(5) -0.023(5)
C11 0.057(5) 0.077(6) 0.074(6) -0.007(5) 0.007(4) -0.019(4)
C12 0.059(5) 0.088(7) 0.090(7) 0.008(6) 0.013(5) -0.030(5)
C13 0.049(5) 0.106(8) 0.083(6) 0.031(6) 0.020(5) -0.003(5)
C14 0.052(5) 0.077(6) 0.063(5) 0.011(4) 0.015(4) 0.005(4)
C15 0.051(4) 0.062(5) 0.053(4) -0.001(4) 0.016(3) 0.003(4)
C16 0.047(4) 0.045(4) 0.052(4) -0.009(3) 0.011(3) -0.004(3)
C42 0.080(13) 0.100(16) 0.074(12) -0.030(10) 0.015(10) -0.038(12)
C43 0.15(3) 0.15(3) 0.079(15) -0.016(14) 0.023(16) -0.08(2)
C44 0.13(2) 0.15(2) 0.14(3) -0.003(19) 0.07(2) -0.006(19)
P1 0.0805(15) 0.0596(14) 0.0714(14) -0.0017(11) 0.0226(12) 0.0010(11)
Pt1 0.0529(3) 0.0377(2) 0.0673(3) -0.0023(2) 0.00524(18) -0.00703(19)
C17A 0.049(4) 0.059(4) 0.061(4) -0.007(3) 0.014(3) 0.002(3)
C18A 0.049(4) 0.059(4) 0.061(4) -0.007(3) 0.014(3) 0.002(3)
C19A 0.049(4) 0.059(4) 0.061(4) -0.007(3) 0.014(3) 0.002(3)
C20A 0.049(4) 0.059(4) 0.061(4) -0.007(3) 0.014(3) 0.002(3)
C17B 0.049(4) 0.059(4) 0.061(4) -0.007(3) 0.014(3) 0.002(3)
C18B 0.049(4) 0.059(4) 0.061(4) -0.007(3) 0.014(3) 0.002(3)
C19B 0.049(4) 0.059(4) 0.061(4) -0.007(3) 0.014(3) 0.002(3)
C20B 0.049(4) 0.059(4) 0.061(4) -0.007(3) 0.014(3) 0.002(3)

loop_
_atom_type_symbol
_atom_type_description
_atom_type_scat_dispersion_real
_atom_type_scat_dispersion_imag
_atom_type_scat_source
C C 0.0033 0.0016 'International Tables Vol C Tables 4.2.6.8 and 6.1.1.4'
H H 0.0000 0.0000 'International Tables Vol C Tables 4.2.6.8 and 6.1.1.4'
O O 0.0106 0.0060 'International Tables Vol C Tables 4.2.6.8 and 6.1.1.4'
P P 0.1023 0.0942 'International Tables Vol C Tables 4.2.6.8 and 6.1.1.4'
Pt Pt -1.7033 8.3905 'International Tables Vol C Tables 4.2.6.8 and 6.1.1.4'

loop_
_geom_angle_atom_site_label_1
_geom_angle_atom_site_label_2
_geom_angle_atom_site_label_3
_geom_angle
_geom_angle_site_symmetry_1
_geom_angle_site_symmetry_3
C2 C1 Pt1 173.3(7) . .
C1 C2 C3 176.2(7) . .
C16 C3 C4 118.8(6) . .
C16 C3 C2 119.8(6) . .
C4 C3 C2 121.4(6) . .
C5 C4 C3 122.5(6) . .
C5 C4 C17A 119.1(8) . .
C3 C4 C17A 117.1(8) . .
C5 C4 C17B 117.4(9) . .
C3 C4 C17B 117.8(9) . .
C4 C5 C6 123.3(7) . .
C4 C5 H5A 118.3 . .
C6 C5 H5A 118.3 . .
C7 C6 C5 119.0(8) . .
C7 C6 C21 121.9(7) . .
C5 C6 C21 119.1(7) . .
C6 C21 C24B 116.2(16) . .
C6 C21 C23B 104.6(14) . .
C24B C21 C23B 114.2(12) . .
C6 C21 C22A 115.5(8) . .
C24B C21 C22A 119.3(18) . .
C23B C21 C22A 80.2(14) . .
C6 C21 C24A 105.6(8) . .
C23B C21 C24A 138.1(16) . .
C22A C21 C24A 111.1(8) . .
C6 C21 C22B 106.1(15) . .
C24B C21 C22B 111.1(9) . .
C23B C21 C22B 103.5(10) . .
C24A C21 C22B 95.1(15) . .
C6 C21 C23A 109.0(8) . .
C24B C21 C23A 88.1(16) . .
C22A C21 C23A 103.1(9) . .
C24A C21 C23A 112.7(9) . .
C22B C21 C23A 126.2(16) . .
C21 C23A H23AA 109.5 . .
C21 C23A H23AB 109.5 . .
C21 C23A H23AC 109.5 . .
C21 C24A H24AA 109.5 . .
C21 C24A H24AB 109.5 . .
C21 C24A H24AC 109.5 . .
C21 C22A H22A 109.5 . .
C21 C22A H22B 109.5 . .
C21 C22A H22C 109.5 . .
C21 C23B H23BA 109.5 . .
C21 C23B H23BB 109.5 . .
H23BA C23B H23BB 109.5 . .
C21 C23B H23BC 109.5 . .
H23BA C23B H23BC 109.5 . .
H23BB C23B H23BC 109.5 . .
C21 C24B H24BA 109.5 . .
C21 C24B H24BB 109.5 . .
H24BA C24B H24BB 109.5 . .
C21 C24B H24BC 109.5 . .
H24BA C24B H24BC 109.5 . .
H24BB C24B H24BC 109.5 . .
C21 C22B H22D 109.5 . .
C21 C22B H22E 109.5 . .
H22D C22B H22E 109.5 . .
C21 C22B H22F 109.5 . .
H22D C22B H22F 109.5 . .
H22E C22B H22F 109.5 . .
C8 C7 C6 123.9(7) . .
C8 C7 H7A 118.0 . .
C6 C7 H7A 118.0 . .
C7 C8 C9 125.7(8) . .
C7 C8 C17B 118.3(10) . .
C9 C8 C17B 114.4(10) . .
C7 C8 C17A 118.4(8) . .
C9 C8 C17A 114.3(9) . .
C8 C9 C10 121.6(8) . .
C8 C9 C29A 125.1(12) . .
C10 C9 C29A 113.0(11) . .
C8 C9 C29B 115.7(11) . .
C10 C9 C29B 122.5(11) . .
C11 C10 C9 122.5(8) . .
C11 C10 H10A 118.8 . .
C9 C10 H10A 118.8 . .
C12 C11 C10 124.8(8) . .
C12 C11 C19B 119.6(10) . .
C10 C11 C19B 113.7(10) . .
C12 C11 C19A 115.4(9) . .
C10 C11 C19A 117.5(9) . .
C11 C12 C13 122.9(8) . .
C11 C12 H12A 118.5 . .
C13 C12 H12A 118.5 . .
C12 C13 C14 120.1(8) . .
C12 C13 C25 121.7(8) . .
C14 C13 C25 118.1(9) . .
C28A C25 C27B 135.3(17) . .
C28A C25 C26B 49.5(13) . .
C27B C25 C26B 122(2) . .
C28A C25 C27A 117.9(11) . .
C26B C25 C27A 139.6(16) . .
C28A C25 C28B 48.1(14) . .
C27B C25 C28B 100(2) . .
C26B C25 C28B 93.8(19) . .
C27A C25 C28B 72.0(15) . .
C28A C25 C26A 106.0(10) . .
C27B C25 C26A 74.2(16) . .
C26B C25 C26A 58.1(14) . .
C27A C25 C26A 106.0(10) . .
C28B C25 C26A 135.5(16) . .
C28A C25 C13 107.6(9) . .
C27B C25 C13 114.1(16) . .
C26B C25 C13 111.5(15) . .
C27A C25 C13 108.8(9) . .
C28B C25 C13 112.1(15) . .
C26A C25 C13 110.4(9) . .
C25 C26A H26A 109.5 . .
C25 C26A H26B 109.5 . .
C25 C26A H26C 109.5 . .
C25 C27A H27A 109.5 . .
C25 C27A H27B 109.5 . .
C25 C27A H27C 109.5 . .
C25 C28A H28A 109.5 . .
C25 C28A H28B 109.5 . .
C25 C28A H28C 109.5 . .
C25 C26B H26D 109.5 . .
C25 C26B H26E 109.5 . .
H26D C26B H26E 109.5 . .
C25 C26B H26F 109.5 . .
H26D C26B H26F 109.5 . .
H26E C26B H26F 109.5 . .
C25 C27B H27D 109.5 . .
C25 C27B H27E 109.5 . .
H27D C27B H27E 109.5 . .
C25 C27B H27F 109.5 . .
H27D C27B H27F 109.5 . .
H27E C27B H27F 109.5 . .
C25 C28B H28D 109.5 . .
C25 C28B H28E 109.5 . .
H28D C28B H28E 109.5 . .
C25 C28B H28F 109.5 . .
H28D C28B H28F 109.5 . .
H28E C28B H28F 109.5 . .
C15 C14 C13 122.1(8) . .
C15 C14 H14A 119.0 . .
C13 C14 H14A 119.0 . .
C16 C15 C14 124.5(7) . .
C16 C15 C19A 117.1(8) . .
C14 C15 C19A 115.9(8) . .
C16 C15 C19B 116.9(9) . .
C14 C15 C19B 117.1(9) . .
C15 C16 C3 123.2(7) . .
C15 C16 H16A 118.4 . .
C3 C16 H16A 118.4 . .
O1A C29A C9 119.3(15) . .
O1A C29A C30A 121.7(15) . .
C9 C29A C30A 118.8(14) . .
C35A C30A C31A 121.4(14) . .
C35A C30A C29A 123.4(15) . .
C31A C30A C29A 115.2(14) . .
C32A C31A C30A 117.8(15) . .
C32A C31A H31A 121.1 . .
C30A C31A H31A 121.1 . .
C33A C32A C31A 121.8(17) . .
C33A C32A H32A 119.1 . .
C31A C32A H32A 119.1 . .
C32A C33A C34A 123.2(16) . .
C32A C33A H33A 118.4 . .
C34A C33A H33A 118.4 . .
C35A C34A C33A 113.6(14) . .
C35A C34A H34A 123.2 . .
C33A C34A H34A 123.2 . .
C30A C35A C34A 121.4(15) . .
C30A C35A H35A 119.3 . .
C34A C35A H35A 119.3 . .
O1B C29B C30B 120.9(19) . .
O1B C29B C9 122.5(17) . .
C30B C29B C9 116.5(15) . .
C35B C30B C31B 118.4(16) . .
C35B C30B C29B 119.1(18) . .
C31B C30B C29B 122.4(17) . .
C32B C31B C30B 121.8(19) . .
C32B C31B H31B 119.1 . .
C30B C31B H31B 119.1 . .
C33B C32B C31B 122.4(19) . .
C33B C32B H32B 118.8 . .
C31B C32B H32B 118.8 . .
C32B C33B C34B 115.4(17) . .
C32B C33B H33B 122.3 . .
C34B C33B H33B 122.3 . .
C35B C34B C33B 120.1(17) . .
C35B C34B H34B 119.9 . .
C33B C34B H34B 119.9 . .
C30B C35B C34B 118.9(17) . .
C30B C35B H35B 120.5 . .
C34B C35B H35B 120.5 . .
C37A C36A P1 112.0(9) . .
C37A C36A H36A 109.2 . .
P1 C36A H36A 109.2 . .
C37A C36A H36B 109.2 . .
P1 C36A H36B 109.2 . .
H36A C36A H36B 107.9 . .
C39A C38A P1 111.1(9) . .
C39A C38A H38A 109.4 . .
P1 C38A H38A 109.4 . .
C39A C38A H38B 109.4 . .
P1 C38A H38B 109.4 . .
H38A C38A H38B 108.0 . .
C41A C40A P1 115.2(9) . .
C41A C40A H40A 108.5 . .
P1 C40A H40A 108.5 . .
C41A C40A H40B 108.5 . .
P1 C40A H40B 108.5 . .
H40A C40A H40B 107.5 . .
C37B C36B P1 103(2) . .
C37B C36B H36C 111.2 . .
P1 C36B H36C 111.2 . .
C37B C36B H36D 111.2 . .
P1 C36B H36D 111.2 . .
H36C C36B H36D 109.2 . .
C36B C37B H37D 109.5 . .
C36B C37B H37E 109.5 . .
H37D C37B H37E 109.5 . .
C36B C37B H37F 109.5 . .
H37D C37B H37F 109.5 . .
H37E C37B H37F 109.5 . .
C39B C38B P1 103(2) . .
C39B C38B H38C 111.2 . .
P1 C38B H38C 111.2 . .
C39B C38B H38D 111.2 . .
P1 C38B H38D 111.2 . .
H38C C38B H38D 109.1 . .
C38B C39B H39D 109.5 . .
C38B C39B H39E 109.5 . .
H39D C39B H39E 109.5 . .
C38B C39B H39F 109.5 . .
H39D C39B H39F 109.5 . .
H39E C39B H39F 109.5 . .
C41B C40B P1 105(2) . .
C41B C40B H40C 110.8 . .
P1 C40B H40C 110.8 . .
C41B C40B H40D 110.8 . .
P1 C40B H40D 110.8 . .
H40C C40B H40D 108.9 . .
C40B C41B H41D 109.5 . .
C40B C41B H41E 109.5 . .
H41D C41B H41E 109.5 . .
C40B C41B H41F 109.5 . .
H41D C41B H41F 109.5 . .
H41E C41B H41F 109.5 . .
C43 C42 C42 108(2) . 3_756
C43 C42 H42A 110.0 . .
C42 C42 H42A 110.0 3_756 .
C43 C42 H42B 110.0 . .
C42 C42 H42B 110.0 3_756 .
H42A C42 H42B 108.4 . .
C44 C43 C42 112(3) . .
C44 C43 H43A 109.1 . .
C42 C43 H43A 109.1 . .
C44 C43 H43B 109.1 . .
C42 C43 H43B 109.1 . .
H43A C43 H43B 107.9 . .
C43 C44 H44A 109.5 . .
C43 C44 H44B 109.5 . .
H44A C44 H44B 109.5 . .
C43 C44 H44C 109.5 . .
H44A C44 H44C 109.5 . .
H44B C44 H44C 109.5 . .
C36B P1 C40A 115.2(11) . .
C36B P1 C36A 46.7(13) . .
C40A P1 C36A 105.9(7) . .
C36B P1 C38B 113.3(16) . .
C36A P1 C38B 138.0(13) . .
C36B P1 C40B 111.2(18) . .
C40A P1 C40B 47.2(11) . .
C36A P1 C40B 72.8(13) . .
C38B P1 C40B 88.6(15) . .
C36B P1 C38A 54.3(14) . .
C40A P1 C38A 104.9(6) . .
C36A P1 C38A 101.0(6) . .
C38B P1 C38A 72.3(11) . .
C40B P1 C38A 143.9(14) . .
C36B P1 Pt1 125.3(10) . .
C40A P1 Pt1 119.5(4) . .
C36A P1 Pt1 113.8(4) . .
C38B P1 Pt1 107.2(13) . .
C40B P1 Pt1 104.8(14) . .
C38A P1 Pt1 110.0(5) . .
C1 Pt1 C1 180.000(1) 3_766 .
C1 Pt1 P1 94.7(2) 3_766 .
C1 Pt1 P1 85.3(2) . .
C1 Pt1 P1 85.3(2) 3_766 3_766
C1 Pt1 P1 94.7(2) . 3_766
P1 Pt1 P1 180.0 . 3_766
C4 C17A C19A 109.2(11) . .
C4 C17A C18A 108.4(10) . .
C19A C17A C18A 111.9(12) . .
C4 C17A C8 110.3(10) . .
C19A C17A C8 110.0(10) . .
C18A C17A C8 107.0(10) . .
C15 C19A C17A 107.3(10) . .
C15 C19A C11 114.1(10) . .
C17A C19A C11 107.1(11) . .
C15 C19A C20A 108.1(10) . .
C17A C19A C20A 109.7(11) . .
C11 C19A C20A 110.4(10) . .
C19B C17B C8 109.1(14) . .
C19B C17B C4 109.9(13) . .
C8 C17B C4 111.0(12) . .
C19B C17B C18B 111.1(14) . .
C8 C17B C18B 106.6(13) . .
C4 C17B C18B 109.1(13) . .
C17B C18B H20D 109.5 . .
C17B C18B H20E 109.5 . .
H20D C18B H20E 109.5 . .
C17B C18B H20F 109.5 . .
H20D C18B H20F 109.5 . .
H20E C18B H20F 109.5 . .
C17B C19B C11 109.1(14) . .
C17B C19B C20B 112.0(14) . .
C11 C19B C20B 112.2(14) . .
C17B C19B C15 105.4(13) . .
C11 C19B C15 110.7(11) . .
C20B C19B C15 107.1(13) . .
C19B C20B H18D 109.5 . .
C19B C20B H18E 109.5 . .
H18D C20B H18E 109.5 . .
C19B C20B H18F 109.5 . .
H18D C20B H18F 109.5 . .
H18E C20B H18F 109.5 . .

loop_
_geom_bond_atom_site_label_1
_geom_bond_atom_site_label_2
_geom_bond_distance
_geom_bond_site_symmetry_2
C1 C2 1.191(9) .
C1 Pt1 2.009(7) .
C2 C3 1.431(9) .
C3 C16 1.400(9) .
C3 C4 1.419(9) .
C4 C5 1.388(10) .
C4 C17A 1.516(16) .
C4 C17B 1.539(19) .
C5 C6 1.389(10) .
C5 H5A 0.9500 .
C6 C7 1.377(11) .
C6 C21 1.510(12) .
C21 C24B 1.531(10) .
C21 C23B 1.532(9) .
C21 C22A 1.535(8) .
C21 C24A 1.540(8) .
C21 C22B 1.544(9) .
C21 C23A 1.551(9) .
C23A H23AA 0.9800 .
C23A H23AB 0.9800 .
C23A H23AC 0.9800 .
C24A H24AA 0.9800 .
C24A H24AB 0.9800 .
C24A H24AC 0.9800 .
C22A H22A 0.9800 .
C22A H22B 0.9800 .
C22A H22C 0.9800 .
C23B H23BA 0.9800 .
C23B H23BB 0.9800 .
C23B H23BC 0.9800 .
C24B H24BA 0.9800 .
C24B H24BB 0.9800 .
C24B H24BC 0.9800 .
C22B H22D 0.9800 .
C22B H22E 0.9800 .
C22B H22F 0.9800 .
C7 C8 1.367(12) .
C7 H7A 0.9500 .
C8 C9 1.397(11) .
C8 C17B 1.535(19) .
C8 C17A 1.570(16) .
C9 C10 1.408(13) .
C9 C29A 1.45(2) .
C9 C29B 1.63(3) .
C10 C11 1.393(12) .
C10 H10A 0.9500 .
C11 C12 1.382(12) .
C11 C19B 1.498(19) .
C11 C19A 1.528(15) .
C12 C13 1.389(13) .
C12 H12A 0.9500 .
C13 C14 1.414(12) .
C13 C25 1.555(13) .
C25 C28A 1.490(9) .
C25 C27B 1.505(10) .
C25 C26B 1.506(10) .
C25 C27A 1.509(9) .
C25 C28B 1.517(10) .
C25 C26A 1.520(9) .
C26A H26A 0.9800 .
C26A H26B 0.9800 .
C26A H26C 0.9800 .
C27A H27A 0.9800 .
C27A H27B 0.9800 .
C27A H27C 0.9800 .
C28A H28A 0.9800 .
C28A H28B 0.9800 .
C28A H28C 0.9800 .
C26B H26D 0.9800 .
C26B H26E 0.9800 .
C26B H26F 0.9800 .
C27B H27D 0.9800 .
C27B H27E 0.9800 .
C27B H27F 0.9800 .
C28B H28D 0.9800 .
C28B H28E 0.9800 .
C28B H28F 0.9800 .
C14 C15 1.388(12) .
C14 H14A 0.9500 .
C15 C16 1.384(10) .
C15 C19A 1.515(15) .
C15 C19B 1.605(19) .
C16 H16A 0.9500 .
O1A C29A 1.274(15) .
C29A C30A 1.483(17) .
C30A C35A 1.349(17) .
C30A C31A 1.450(18) .
C31A C32A 1.360(16) .
C31A H31A 0.9500 .
C32A C33A 1.308(17) .
C32A H32A 0.9500 .
C33A C34A 1.486(18) .
C33A H33A 0.9500 .
C34A C35A 1.423(19) .
C34A H34A 0.9500 .
C35A H35A 0.9500 .
O1B C29B 1.250(17) .
C29B C30B 1.476(19) .
C30B C35B 1.347(19) .
C30B C31B 1.43(2) .
C31B C32B 1.352(17) .
C31B H31B 0.9500 .
C32B C33B 1.336(19) .
C32B H32B 0.9500 .
C33B C34B 1.477(19) .
C33B H33B 0.9500 .
C34B C35B 1.40(2) .
C34B H34B 0.9500 .
C35B H35B 0.9500 .
C36A C37A 1.528(11) .
C36A P1 1.847(10) .
C36A H36A 0.9900 .
C36A H36B 0.9900 .
C37A H37A 0.9800 .
C37A H37B 0.9800 .
C37A H37C 0.9800 .
C38A C39A 1.527(11) .
C38A P1 1.851(10) .
C38A H38A 0.9900 .
C38A H38B 0.9900 .
C39A H39A 0.9800 .
C39A H39B 0.9800 .
C39A H39C 0.9800 .
C40A C41A 1.533(11) .
C40A P1 1.839(10) .
C40A H40A 0.9900 .
C40A H40B 0.9900 .
C41A H41A 0.9800 .
C41A H41B 0.9800 .
C41A H41C 0.9800 .
C36B C37B 1.523(12) .
C36B P1 1.837(12) .
C36B H36C 0.9900 .
C36B H36D 0.9900 .
C37B H37D 0.9800 .
C37B H37E 0.9800 .
C37B H37F 0.9800 .
C38B C39B 1.524(12) .
C38B P1 1.847(12) .
C38B H38C 0.9900 .
C38B H38D 0.9900 .
C39B H39D 0.9800 .
C39B H39E 0.9800 .
C39B H39F 0.9800 .
C40B C41B 1.526(12) .
C40B P1 1.851(12) .
C40B H40C 0.9900 .
C40B H40D 0.9900 .
C41B H41D 0.9800 .
C41B H41E 0.9800 .
C41B H41F 0.9800 .
C42 C43 1.55(4) .
C42 C42 1.59(4) 3_756
C42 H42A 0.9900 .
C42 H42B 0.9900 .
C43 C44 1.48(4) .
C43 H43A 0.9900 .
C43 H43B 0.9900 .
C44 H44A 0.9800 .
C44 H44B 0.9800 .
C44 H44C 0.9800 .
P1 Pt1 2.296(3) .
Pt1 C1 2.009(7) 3_766
Pt1 P1 2.296(3) 3_766
C17A C19A 1.53(2) .
C17A C18A 1.560(14) .
C18A H20A 0.9800 .
C18A H20B 0.9800 .
C18A H20C 0.9800 .
C19A C20A 1.596(14) .
C20A H18A 0.9800 .
C20A H18B 0.9800 .
C20A H18C 0.9800 .
C17B C19B 1.50(3) .
C17B C18B 1.565(15) .
C18B H20D 0.9800 .
C18B H20E 0.9800 .
C18B H20F 0.9800 .
C19B C20B 1.595(15) .
C20B H18D 0.9800 .
C20B H18E 0.9800 .
C20B H18F 0.9800 .
